data_7228030
loop_
_publ_author_name
'Fu, Hongyu'
'Xu, Ning'
'Pan, Yi-Ming'
'Lu, Xiao-Lin'
'Xia, Min'

_publ_section_title
;
 Emission behaviours of novel V- and X-shaped fluorophores in response to
 pH and force stimuli
;
_journal_name_full 'Phys. Chem. Chem. Phys.'
_journal_paper_doi 10.1039/C7CP01281K
_journal_year 2017
_chemical_formula_sum 'C25 H22 N2'
_chemical_formula_weight 350.44
_chemical_name_systematic
;
 ?
;
_space_group_crystal_system triclinic
_space_group_IT_number 2
_space_group_name_Hall '-P 1'
_space_group_name_H-M_alt 'P -1'
_symmetry_space_group_name_Hall '-P 1'
_symmetry_space_group_name_H-M 'P -1'
_atom_sites_solution_hydrogens geom
_audit_creation_method SHELXL-2014
_audit_update_record
;
2016-12-07 deposited with the CCDC.
2017-03-27 downloaded from the CCDC.
;
_cell_angle_alpha 66.763(7)
_cell_angle_beta 88.564(6)
_cell_angle_gamma 73.285(6)
_cell_formula_units_Z 2
_cell_length_a 8.1532(5)
_cell_length_b 10.2921(7)
_cell_length_c 12.9838(11)
_cell_measurement_reflns_used 2396
_cell_measurement_temperature 293(2)
_cell_measurement_theta_max 72.0570
_cell_measurement_theta_min 3.7230
_cell_volume 953.98(14)
_computing_structure_refinement 'SHELXL-2014 (Sheldrick, 2014)'
_diffrn_ambient_temperature 293(2)
_diffrn_measured_fraction_theta_full 0.997
_diffrn_measured_fraction_theta_max 0.968
_diffrn_measurement_device_type 'Xcalibur, Eos, Gemini'
_diffrn_radiation_type CuK\a
_diffrn_radiation_wavelength 1.54184
_diffrn_reflns_av_R_equivalents 0.0213
_diffrn_reflns_av_unetI/netI 0.0275
_diffrn_reflns_Laue_measured_fraction_full 0.997
_diffrn_reflns_Laue_measured_fraction_max 0.968
_diffrn_reflns_limit_h_max 10
_diffrn_reflns_limit_h_min -8
_diffrn_reflns_limit_k_max 12
_diffrn_reflns_limit_k_min -11
_diffrn_reflns_limit_l_max 15
_diffrn_reflns_limit_l_min -14
_diffrn_reflns_number 5962
_diffrn_reflns_point_group_measured_fraction_full 0.997
_diffrn_reflns_point_group_measured_fraction_max 0.968
_diffrn_reflns_theta_full 67.684
_diffrn_reflns_theta_max 72.337
_diffrn_reflns_theta_min 4.812
_exptl_absorpt_coefficient_mu 0.547
_exptl_absorpt_correction_T_max 1.00000
_exptl_absorpt_correction_T_min 0.95928
_exptl_crystal_density_diffrn 1.220
_exptl_crystal_F_000 372
_refine_diff_density_max 0.132
_refine_diff_density_min -0.221
_refine_diff_density_rms 0.049
_refine_ls_extinction_method none
_refine_ls_goodness_of_fit_ref 1.056
_refine_ls_hydrogen_treatment constr
_refine_ls_matrix_type full
_refine_ls_number_parameters 246
_refine_ls_number_reflns 3648
_refine_ls_number_restraints 0
_refine_ls_restrained_S_all 1.056
_refine_ls_R_factor_all 0.0535
_refine_ls_R_factor_gt 0.0456
_refine_ls_shift/su_max 0.000
_refine_ls_shift/su_mean 0.000
_refine_ls_structure_factor_coef Fsqd
_refine_ls_weighting_details 'w=1/[\s^2^(Fo^2^)+(0.0639P)^2^+0.0745P] where P=(Fo^2^+2Fc^2^)/3'
_refine_ls_weighting_scheme calc
_refine_ls_wR_factor_gt 0.1172
_refine_ls_wR_factor_ref 0.1268
_reflns_Friedel_coverage 0.000
_reflns_number_gt 3028
_reflns_number_total 3648
_reflns_threshold_expression 'I > 2\s(I)'
_cod_data_source_file c7cp01281k2.cif
_cod_data_source_block 20161010-1
_cod_original_cell_volume 953.99(13)
_cod_database_code 7228030
_shelx_space_group_comment
;
The symmetry employed for this shelxl refinement is uniquely defined
by the following loop, which should always be used as a source of
symmetry information in preference to the above space-group names.
They are only intended as comments.
;
_shelxl_version_number 2014-1

loop_
_space_group_symop_operation_xyz
'x, y, z'
'-x, -y, -z'

loop_
_atom_site_label
_atom_site_type_symbol
_atom_site_fract_x
_atom_site_fract_y
_atom_site_fract_z
_atom_site_U_iso_or_equiv
_atom_site_adp_type
_atom_site_occupancy
_atom_site_site_symmetry_order
_atom_site_calc_flag
_atom_site_refinement_flags_posn
_atom_site_refinement_flags_adp
N1 N 0.08426(15) 0.28295(13) 0.10410(10) 0.0490(3) Uani 1 1 d . .
C13 C 0.54951(16) 0.35383(14) -0.25686(12) 0.0453(3) Uani 1 1 d . .
C19 C 0.43824(17) 0.31879(15) -0.32479(11) 0.0453(3) Uani 1 1 d . .
C22 C 0.22905(18) 0.25626(15) -0.46011(11) 0.0468(3) Uani 1 1 d . .
N25 N 0.12565(17) 0.22661(16) -0.52612(11) 0.0588(3) Uani 1 1 d . .
C2 C 0.20022(18) 0.20365(15) 0.06184(11) 0.0481(3) Uani 1 1 d . .
C18 C 0.53480(16) 0.32262(14) -0.14175(12) 0.0456(3) Uani 1 1 d . .
C20 C 0.25970(18) 0.36104(16) -0.32714(12) 0.0488(3) Uani 1 1 d . .
H20 H 0.2078 0.4107 -0.2829 0.059 Uiso 1 1 calc R U
C12 C 0.41124(17) 0.24740(15) -0.08047(11) 0.0475(3) Uani 1 1 d . .
H12 H 0.3891 0.1770 -0.1014 0.057 Uiso 1 1 calc R U
C10 C -0.04682(18) 0.22930(16) 0.15228(11) 0.0473(3) Uani 1 1 d . .
C5 C -0.05960(19) 0.09065(16) 0.16202(12) 0.0523(3) Uani 1 1 d . .
C11 C 0.32903(18) 0.27295(16) 0.00274(12) 0.0512(3) Uani 1 1 d . .
H11 H 0.3554 0.3404 0.0254 0.061 Uiso 1 1 calc R U
C17 C 0.64290(19) 0.36144(17) -0.08465(13) 0.0529(3) Uani 1 1 d . .
H17 H 0.6347 0.3399 -0.0084 0.063 Uiso 1 1 calc R U
C23 C 0.40830(19) 0.21485(18) -0.45896(13) 0.0558(4) Uani 1 1 d . .
H23 H 0.4606 0.1659 -0.5036 0.067 Uiso 1 1 calc R U
C21 C 0.15721(17) 0.33171(16) -0.39301(12) 0.0496(3) Uani 1 1 d . .
H21 H 0.0383 0.3627 -0.3927 0.060 Uiso 1 1 calc R U
C14 C 0.67024(18) 0.42458(16) -0.30972(13) 0.0522(3) Uani 1 1 d . .
H14 H 0.6804 0.4463 -0.3858 0.063 Uiso 1 1 calc R U
C16 C 0.76184(19) 0.43112(18) -0.13870(14) 0.0558(4) Uani 1 1 d . .
H16 H 0.8323 0.4563 -0.0992 0.067 Uiso 1 1 calc R U
C4 C 0.0723(2) 0.00608(16) 0.12127(14) 0.0615(4) Uani 1 1 d . .
H4 H 0.0723 -0.0877 0.1291 0.074 Uiso 1 1 calc R U
C24 C 0.50905(18) 0.24530(18) -0.39280(13) 0.0544(3) Uani 1 1 d . .
H24 H 0.6279 0.2158 -0.3937 0.065 Uiso 1 1 calc R U
C9 C -0.1764(2) 0.31774(19) 0.19172(13) 0.0589(4) Uani 1 1 d . .
H9 H -0.1690 0.4087 0.1863 0.071 Uiso 1 1 calc R U
C6 C -0.2022(2) 0.0462(2) 0.20977(15) 0.0679(4) Uani 1 1 d . .
H6 H -0.2121 -0.0445 0.2164 0.081 Uiso 1 1 calc R U
C3 C 0.1992(2) 0.06198(16) 0.07065(14) 0.0586(4) Uani 1 1 d . .
H3 H 0.2849 0.0078 0.0419 0.070 Uiso 1 1 calc R U
C15 C 0.77491(19) 0.46301(17) -0.25188(14) 0.0565(4) Uani 1 1 d . .
H15 H 0.8540 0.5103 -0.2890 0.068 Uiso 1 1 calc R U
C8 C -0.3128(2) 0.2708(2) 0.23786(15) 0.0680(4) Uani 1 1 d . .
H8 H -0.3973 0.3299 0.2637 0.082 Uiso 1 1 calc R U
C27 C -0.0479(2) 0.2293(2) -0.49908(16) 0.0681(4) Uani 1 1 d . .
H27A H -0.0450 0.1599 -0.4230 0.102 Uiso 1 1 calc R U
H27B H -0.1015 0.2027 -0.5496 0.102 Uiso 1 1 calc R U
H27C H -0.1125 0.3272 -0.5067 0.102 Uiso 1 1 calc R U
C7 C -0.3255(2) 0.1345(2) 0.24629(15) 0.0730(5) Uani 1 1 d . .
H7 H -0.4190 0.1038 0.2771 0.088 Uiso 1 1 calc R U
C26 C 0.2062(3) 0.1333(2) -0.58313(18) 0.0793(5) Uani 1 1 d . .
H26A H 0.2807 0.1781 -0.6342 0.119 Uiso 1 1 calc R U
H26B H 0.1192 0.1218 -0.6244 0.119 Uiso 1 1 calc R U
H26C H 0.2722 0.0378 -0.5287 0.119 Uiso 1 1 calc R U

loop_
_atom_site_aniso_label
_atom_site_aniso_U_11
_atom_site_aniso_U_22
_atom_site_aniso_U_33
_atom_site_aniso_U_23
_atom_site_aniso_U_13
_atom_site_aniso_U_12
N1 0.0546(6) 0.0508(6) 0.0465(6) -0.0222(5) 0.0063(5) -0.0196(5)
C13 0.0416(6) 0.0432(6) 0.0533(7) -0.0222(6) 0.0056(5) -0.0122(5)
C19 0.0463(7) 0.0453(7) 0.0471(7) -0.0197(5) 0.0080(5) -0.0165(5)
C22 0.0517(7) 0.0479(7) 0.0435(6) -0.0174(5) 0.0065(5) -0.0209(6)
N25 0.0592(7) 0.0719(8) 0.0583(7) -0.0347(6) 0.0069(6) -0.0270(6)
C2 0.0499(7) 0.0485(7) 0.0446(7) -0.0169(6) 0.0027(5) -0.0156(6)
C18 0.0422(6) 0.0424(6) 0.0514(7) -0.0186(5) 0.0034(5) -0.0121(5)
C20 0.0470(7) 0.0515(7) 0.0523(7) -0.0275(6) 0.0080(6) -0.0124(6)
C12 0.0475(7) 0.0463(7) 0.0493(7) -0.0184(6) 0.0025(5) -0.0162(5)
C10 0.0511(7) 0.0493(7) 0.0377(6) -0.0141(5) 0.0011(5) -0.0145(6)
C5 0.0573(8) 0.0464(7) 0.0449(7) -0.0091(6) 0.0038(6) -0.0171(6)
C11 0.0526(7) 0.0522(7) 0.0536(7) -0.0233(6) 0.0073(6) -0.0203(6)
C17 0.0515(7) 0.0575(8) 0.0518(8) -0.0227(6) 0.0021(6) -0.0185(6)
C23 0.0535(8) 0.0661(9) 0.0614(8) -0.0390(7) 0.0152(6) -0.0197(7)
C21 0.0414(7) 0.0545(8) 0.0537(7) -0.0238(6) 0.0053(5) -0.0132(6)
C14 0.0509(7) 0.0548(8) 0.0562(8) -0.0244(6) 0.0118(6) -0.0211(6)
C16 0.0488(7) 0.0597(8) 0.0682(9) -0.0317(7) 0.0015(6) -0.0209(6)
C4 0.0724(10) 0.0406(7) 0.0689(10) -0.0174(7) 0.0131(8) -0.0204(7)
C24 0.0416(7) 0.0663(9) 0.0651(9) -0.0357(7) 0.0129(6) -0.0180(6)
C9 0.0622(9) 0.0597(9) 0.0545(8) -0.0258(7) 0.0082(7) -0.0145(7)
C6 0.0745(11) 0.0574(9) 0.0646(9) -0.0105(7) 0.0140(8) -0.0302(8)
C3 0.0616(9) 0.0453(7) 0.0657(9) -0.0220(7) 0.0156(7) -0.0132(6)
C15 0.0487(7) 0.0580(8) 0.0716(9) -0.0292(7) 0.0151(7) -0.0254(7)
C8 0.0595(9) 0.0749(11) 0.0584(9) -0.0222(8) 0.0150(7) -0.0114(8)
C27 0.0611(9) 0.0801(11) 0.0728(10) -0.0335(9) -0.0007(8) -0.0311(8)
C7 0.0612(10) 0.0810(12) 0.0628(10) -0.0123(9) 0.0188(8) -0.0262(9)
C26 0.0781(12) 0.0915(13) 0.0868(13) -0.0587(11) -0.0052(10) -0.0190(10)

loop_
_atom_type_symbol
_atom_type_description
_atom_type_scat_dispersion_real
_atom_type_scat_dispersion_imag
_atom_type_scat_source
C C 0.0181 0.0091 'International Tables Vol C Tables 4.2.6.8 and 6.1.1.4'
H H 0.0000 0.0000 'International Tables Vol C Tables 4.2.6.8 and 6.1.1.4'
N N 0.0311 0.0180 'International Tables Vol C Tables 4.2.6.8 and 6.1.1.4'

loop_
_geom_angle_atom_site_label_1
_geom_angle_atom_site_label_2
_geom_angle_atom_site_label_3
_geom_angle
C2 N1 C10 118.23(12)
C14 C13 C18 118.45(12)
C14 C13 C19 118.89(12)
C18 C13 C19 122.62(12)
C24 C19 C20 116.51(12)
C24 C19 C13 120.88(12)
C20 C19 C13 122.58(12)
N25 C22 C21 121.03(13)
N25 C22 C23 121.99(13)
C21 C22 C23 116.97(12)
C22 N25 C26 118.83(13)
C22 N25 C27 118.98(12)
C26 N25 C27 116.52(14)
N1 C2 C3 122.48(13)
N1 C2 C11 115.63(12)
C3 C2 C11 121.89(13)
C17 C18 C13 118.87(12)
C17 C18 C12 119.73(12)
C13 C18 C12 121.39(12)
C21 C20 C19 122.14(12)
C11 C12 C18 124.70(13)
N1 C10 C9 118.34(13)
N1 C10 C5 122.77(13)
C9 C10 C5 118.87(14)
C4 C5 C6 124.10(15)
C4 C5 C10 117.00(13)
C6 C5 C10 118.90(15)
C12 C11 C2 125.57(13)
C16 C17 C18 121.66(14)
C24 C23 C22 121.19(13)
C20 C21 C22 121.14(13)
C15 C14 C13 121.73(14)
C15 C16 C17 119.41(13)
C3 C4 C5 119.83(14)
C23 C24 C19 122.04(13)
C8 C9 C10 120.61(16)
C7 C6 C5 120.79(16)
C4 C3 C2 119.56(14)
C14 C15 C16 119.88(13)
C9 C8 C7 120.23(16)
C6 C7 C8 120.59(16)

loop_
_geom_bond_atom_site_label_1
_geom_bond_atom_site_label_2
_geom_bond_distance
N1 C2 1.3208(18)
N1 C10 1.3682(18)
C13 C14 1.3979(19)
C13 C18 1.4092(19)
C13 C19 1.4868(18)
C19 C24 1.3912(19)
C19 C20 1.3916(19)
C22 N25 1.3890(18)
C22 C21 1.397(2)
C22 C23 1.398(2)
N25 C26 1.440(2)
N25 C27 1.444(2)
C2 C3 1.419(2)
C2 C11 1.4694(19)
C18 C17 1.3982(19)
C18 C12 1.4730(18)
C20 C21 1.3803(19)
C12 C11 1.331(2)
C10 C9 1.412(2)
C10 C5 1.416(2)
C5 C4 1.411(2)
C5 C6 1.411(2)
C17 C16 1.384(2)
C23 C24 1.381(2)
C14 C15 1.382(2)
C16 C15 1.382(2)
C4 C3 1.358(2)
C9 C8 1.370(2)
C6 C7 1.360(3)
C8 C7 1.398(3)
